data_1560584
loop_
_publ_author_name
'Haynes, Alyssa S.'
'Liu, Te-Kun'
'Frazer, Laszlo'
'Lin, Jyun-Fan'
'Wang, Shuo-Yu'
'Ketterson, John B.'
'Kanatzidis, Mercouri G.'
'Hsu, Kuei-Fang'

_publ_section_title
;
 Second harmonic generation response of the cubic chalcogenides
 Ba(6&#x2212;x)Srx[Ag(4&#x2212;y)Sn(y/4)](SnS4)4
;
_journal_name_full 'Journal of Solid State Chemistry'
_journal_page_first 119
_journal_page_last 125
_journal_paper_doi 10.1016/j.jssc.2017.01.025
_journal_volume 248
_journal_year 2017
_chemical_formula_moiety 'Ba4.1 Sr1.9 Ag2.6 Sn4.4 S16'
_chemical_formula_sum 'Ag0.22 Ba0.34 S1.33 Sn0.36 Sr0.16'
_chemical_formula_weight 170.13
_space_group_IT_number 220
_space_group_name_Hall 'I -4bd 2c 3'
_space_group_name_H-M_alt 'I -4 3 d'
_symmetry_cell_setting cubic
_symmetry_space_group_name_H-M 'I -4 3 d'
_atom_sites_solution_primary direct
_atom_sites_solution_secondary difmap
_audit_creation_method SHELXL-97
_cell_angle_alpha 90.00
_cell_angle_beta 90.00
_cell_angle_gamma 90.00
_cell_formula_units_Z 48
_cell_length_a 14.6346(4)
_cell_length_b 14.6346(4)
_cell_length_c 14.6346(4)
_cell_measurement_reflns_used 10327
_cell_measurement_temperature 296(2)
_cell_measurement_theta_max 28.17
_cell_measurement_theta_min 3.41
_cell_volume 3134.31(15)
_computing_cell_refinement 'Bruker APEX2'
_computing_data_collection 'Bruker APEX2'
_computing_data_reduction 'Bruker APEX2'
_computing_structure_refinement 'SHELXL-97 (Sheldrick, 2008)'
_computing_structure_solution 'SHELXS-97 (Sheldrick, 2008)'
_diffrn_ambient_temperature 296(2)
_diffrn_measured_fraction_theta_full 1.000
_diffrn_measured_fraction_theta_max 1.000
_diffrn_measurement_device_type 'CCD area detector'
_diffrn_measurement_method 'phi and omega scans'
_diffrn_radiation_monochromator graphite
_diffrn_radiation_source 'fine-focus sealed tube'
_diffrn_radiation_type MoK\a
_diffrn_radiation_wavelength 0.71073
_diffrn_reflns_av_R_equivalents 0.0329
_diffrn_reflns_av_sigmaI/netI 0.0138
_diffrn_reflns_limit_h_max 19
_diffrn_reflns_limit_h_min -16
_diffrn_reflns_limit_k_max 19
_diffrn_reflns_limit_k_min -13
_diffrn_reflns_limit_l_max 18
_diffrn_reflns_limit_l_min -19
_diffrn_reflns_number 11318
_diffrn_reflns_theta_full 28.17
_diffrn_reflns_theta_max 28.17
_diffrn_reflns_theta_min 3.41
_exptl_absorpt_coefficient_mu 14.374
_exptl_absorpt_correction_T_max 0.7457
_exptl_absorpt_correction_T_min 0.3921
_exptl_absorpt_correction_type multi-scan
_exptl_absorpt_process_details SADABS
_exptl_crystal_colour red
_exptl_crystal_density_diffrn 4.326
_exptl_crystal_density_method 'not measured'
_exptl_crystal_description block
_exptl_crystal_F_000 3595
_refine_diff_density_max 2.257
_refine_diff_density_min -1.039
_refine_diff_density_rms 0.172
_refine_ls_abs_structure_details 'Flack H D (1983), Acta Cryst. A39, 876-881'
_refine_ls_abs_structure_Flack 0.09(3)
_refine_ls_extinction_coef 0.00025(3)
_refine_ls_extinction_expression Fc^*^=kFc[1+0.001xFc^2^\l^3^/sin(2\q)]^-1/4^
_refine_ls_extinction_method SHELXL
_refine_ls_goodness_of_fit_ref 1.154
_refine_ls_matrix_type full
_refine_ls_number_parameters 28
_refine_ls_number_reflns 657
_refine_ls_number_restraints 1
_refine_ls_restrained_S_all 1.153
_refine_ls_R_factor_all 0.0237
_refine_ls_R_factor_gt 0.0236
_refine_ls_shift/su_max 0.000
_refine_ls_shift/su_mean 0.000
_refine_ls_structure_factor_coef Fsqd
_refine_ls_weighting_details 'calc w=1/[\s^2^(Fo^2^)+(0.0307P)^2^+46.7817P] where P=(Fo^2^+2Fc^2^)/3'
_refine_ls_weighting_scheme calc
_refine_ls_wR_factor_gt 0.0675
_refine_ls_wR_factor_ref 0.0676
_reflns_number_gt 653
_reflns_number_total 657
_reflns_threshold_expression >2sigma(I)
_cod_data_source_file JSSC-2017-248-119.cif
_cod_data_source_block compound_1b
_cod_original_sg_symbol_H-M I-43d
_cod_database_code 1560584

loop_
_symmetry_equiv_pos_as_xyz
'x, y, z'
'-x+1/2, -y, z+1/2'
'-x, y+1/2, -z+1/2'
'x+1/2, -y+1/2, -z'
'z, x, y'
'z+1/2, -x+1/2, -y'
'-z+1/2, -x, y+1/2'
'-z, x+1/2, -y+1/2'
'y, z, x'
'-y, z+1/2, -x+1/2'
'y+1/2, -z+1/2, -x'
'-y+1/2, -z, x+1/2'
'y+1/4, x+1/4, z+1/4'
'-y+1/4, -x+3/4, z+3/4'
'y+3/4, -x+1/4, -z+3/4'
'-y+3/4, x+3/4, -z+1/4'
'x+1/4, z+1/4, y+1/4'
'-x+3/4, z+3/4, -y+1/4'
'-x+1/4, -z+3/4, y+3/4'
'x+3/4, -z+1/4, -y+3/4'
'z+1/4, y+1/4, x+1/4'
'z+3/4, -y+1/4, -x+3/4'
'-z+3/4, y+3/4, -x+1/4'
'-z+1/4, -y+3/4, x+3/4'
'x+1/2, y+1/2, z+1/2'
'-x+1, -y+1/2, z+1'
'-x+1/2, y+1, -z+1'
'x+1, -y+1, -z+1/2'
'z+1/2, x+1/2, y+1/2'
'z+1, -x+1, -y+1/2'
'-z+1, -x+1/2, y+1'
'-z+1/2, x+1, -y+1'
'y+1/2, z+1/2, x+1/2'
'-y+1/2, z+1, -x+1'
'y+1, -z+1, -x+1/2'
'-y+1, -z+1/2, x+1'
'y+3/4, x+3/4, z+3/4'
'-y+3/4, -x+5/4, z+5/4'
'y+5/4, -x+3/4, -z+5/4'
'-y+5/4, x+5/4, -z+3/4'
'x+3/4, z+3/4, y+3/4'
'-x+5/4, z+5/4, -y+3/4'
'-x+3/4, -z+5/4, y+5/4'
'x+5/4, -z+3/4, -y+5/4'
'z+3/4, y+3/4, x+3/4'
'z+5/4, -y+3/4, -x+5/4'
'-z+5/4, y+5/4, -x+3/4'
'-z+3/4, -y+5/4, x+5/4'

loop_
_atom_site_label
_atom_site_type_symbol
_atom_site_fract_x
_atom_site_fract_y
_atom_site_fract_z
_atom_site_U_iso_or_equiv
_atom_site_adp_type
_atom_site_occupancy
_atom_site_symmetry_multiplicity
_atom_site_calc_flag
_atom_site_refinement_flags
_atom_site_disorder_assembly
_atom_site_disorder_group
Ba1 Ba 0.0000 0.7500 0.98087(5) 0.0285(3) Uani 0.671(13) 2 d SP . .
Sr1 Sr 0.0000 0.7500 0.98087(5) 0.0285(3) Uani 0.329(13) 2 d SP . .
Sn2 Sn 0.2500 0.8750 1.0000 0.0280(5) Uani 0.11 4 d SP . .
Ag1 Ag 0.2500 0.8750 1.0000 0.0280(5) Uani 0.42 4 d SP . .
Ag1A Ag 0.2500 0.8229(4) 1.0000 0.0280(5) Uani 0.17 2 d SP . .
Ag1B Ag 0.2500 0.7420(9) 1.0000 0.0280(5) Uani 0.07 2 d SP . .
Sn1 Sn 0.01875(3) 0.01875(3) 0.01875(3) 0.0213(2) Uani 1 3 d S . .
S1 S 0.86172(13) 0.86172(13) 0.86172(13) 0.0354(8) Uani 1 3 d S . .
S2 S 0.10722(13) 0.93140(13) 0.91179(12) 0.0270(4) Uani 1 1 d . . .

loop_
_atom_site_aniso_label
_atom_site_aniso_U_11
_atom_site_aniso_U_22
_atom_site_aniso_U_33
_atom_site_aniso_U_23
_atom_site_aniso_U_13
_atom_site_aniso_U_12
Ba1 0.0408(5) 0.0152(3) 0.0293(4) 0.000 0.000 0.0047(2)
Sr1 0.0408(5) 0.0152(3) 0.0293(4) 0.000 0.000 0.0047(2)
Sn2 0.0198(5) 0.0443(12) 0.0198(5) 0.000 0.000 0.000
Ag1 0.0198(5) 0.0443(12) 0.0198(5) 0.000 0.000 0.000
Ag1A 0.0198(5) 0.0443(12) 0.0198(5) 0.000 0.000 0.000
Ag1B 0.0198(5) 0.0443(12) 0.0198(5) 0.000 0.000 0.000
Sn1 0.0213(2) 0.0213(2) 0.0213(2) -0.00026(16) -0.00026(16) -0.00026(16)
S1 0.0354(8) 0.0354(8) 0.0354(8) -0.0075(8) -0.0075(8) -0.0075(8)
S2 0.0273(8) 0.0282(8) 0.0254(8) -0.0003(6) 0.0040(7) 0.0046(7)

loop_
_atom_type_symbol
_atom_type_description
_atom_type_scat_dispersion_real
_atom_type_scat_dispersion_imag
_atom_type_scat_source
S S 0.1246 0.1234 'International Tables Vol C Tables 4.2.6.8 and 6.1.1.4'
Sr Sr -1.5307 3.2498 'International Tables Vol C Tables 4.2.6.8 and 6.1.1.4'
Ag Ag -0.8971 1.1015 'International Tables Vol C Tables 4.2.6.8 and 6.1.1.4'
Sn Sn -0.6537 1.4246 'International Tables Vol C Tables 4.2.6.8 and 6.1.1.4'
Ba Ba -0.3244 2.2819 'International Tables Vol C Tables 4.2.6.8 and 6.1.1.4'

loop_
_geom_angle_atom_site_label_1
_geom_angle_atom_site_label_2
_geom_angle_atom_site_label_3
_geom_angle
_geom_angle_site_symmetry_1
_geom_angle_site_symmetry_3
S1 Ba1 S1 112.34(6) 1_455 26_564
S1 Ba1 S2 74.34(5) 1_455 9_456
S1 Ba1 S2 156.93(6) 26_564 9_456
S1 Ba1 S2 156.93(6) 1_455 36_565
S1 Ba1 S2 74.34(5) 26_564 36_565
S2 Ba1 S2 108.57(7) 9_456 36_565
S1 Ba1 S2 86.63(6) 1_455 26_464
S1 Ba1 S2 73.26(6) 26_564 26_464
S2 Ba1 S2 129.80(5) 9_456 26_464
S2 Ba1 S2 73.95(7) 36_565 26_464
S1 Ba1 S2 73.26(6) 1_455 .
S1 Ba1 S2 86.63(6) 26_564 .
S2 Ba1 S2 73.95(7) 9_456 .
S2 Ba1 S2 129.80(5) 36_565 .
S2 Ba1 S2 143.70(7) 26_464 .
S1 Ba1 Ag1B 56.17(3) 1_455 30_356
S1 Ba1 Ag1B 56.17(3) 26_564 30_356
S2 Ba1 Ag1B 125.72(3) 9_456 30_356
S2 Ba1 Ag1B 125.72(3) 36_565 30_356
S2 Ba1 Ag1B 71.85(3) 26_464 30_356
S2 Ba1 Ag1B 71.85(3) . 30_356
S1 Ba1 S2 131.67(7) 1_455 46_365
S1 Ba1 S2 95.14(3) 26_564 46_365
S2 Ba1 S2 66.70(2) 9_456 46_365
S2 Ba1 S2 66.70(2) 36_565 46_365
S2 Ba1 S2 140.65(6) 26_464 46_365
S2 Ba1 S2 69.44(6) . 46_365
Ag1B Ba1 S2 132.66(3) 30_356 46_365
S1 Ba1 S2 95.14(3) 1_455 23_546
S1 Ba1 S2 131.67(7) 26_564 23_546
S2 Ba1 S2 66.70(2) 9_456 23_546
S2 Ba1 S2 66.70(2) 36_565 23_546
S2 Ba1 S2 69.44(6) 26_464 23_546
S2 Ba1 S2 140.65(6) . 23_546
Ag1B Ba1 S2 132.66(3) 30_356 23_546
S2 Ba1 S2 94.69(7) 46_365 23_546
S1 Ba1 Ag1B 134.67(15) 1_455 .
S1 Ba1 Ag1B 51.82(14) 26_564 .
S2 Ba1 Ag1B 107.17(17) 9_456 .
S2 Ba1 Ag1B 67.41(17) 36_565 .
S2 Ba1 Ag1B 118.7(2) 26_464 .
S2 Ba1 Ag1B 64.4(2) . .
Ag1B Ba1 Ag1B 94.374(12) 30_356 .
S2 Ba1 Ag1B 44.17(10) 46_365 .
S2 Ba1 Ag1B 127.87(9) 23_546 .
S1 Ba1 Ag1B 51.82(14) 1_455 26_464
S1 Ba1 Ag1B 134.67(15) 26_564 26_464
S2 Ba1 Ag1B 67.40(17) 9_456 26_464
S2 Ba1 Ag1B 107.17(17) 36_565 26_464
S2 Ba1 Ag1B 64.4(2) 26_464 26_464
S2 Ba1 Ag1B 118.7(2) . 26_464
Ag1B Ba1 Ag1B 94.373(11) 30_356 26_464
S2 Ba1 Ag1B 127.87(9) 46_365 26_464
S2 Ba1 Ag1B 44.17(10) 23_546 26_464
Ag1B Ba1 Ag1B 171.25(2) . 26_464
S1 Ba1 Ag1A 64.40(7) 1_455 26_464
S1 Ba1 Ag1A 120.91(8) 26_564 26_464
S2 Ba1 Ag1A 82.10(8) 9_456 26_464
S2 Ba1 Ag1A 92.98(8) 36_565 26_464
S2 Ba1 Ag1A 48.05(8) 26_464 26_464
S2 Ba1 Ag1A 135.58(9) . 26_464
Ag1B Ba1 Ag1A 94.201(11) 30_356 26_464
S2 Ba1 Ag1A 132.75(4) 46_365 26_464
S2 Ba1 Ag1A 38.92(3) 23_546 26_464
Ag1B Ba1 Ag1A 160.0(2) . 26_464
Ag1B Ba1 Ag1A 18.0(2) 26_464 26_464
S1 Ba1 Ag1A 120.91(8) 1_455 .
S1 Ba1 Ag1A 64.40(7) 26_564 .
S2 Ba1 Ag1A 92.98(8) 9_456 .
S2 Ba1 Ag1A 82.10(8) 36_565 .
S2 Ba1 Ag1A 135.58(9) 26_464 .
S2 Ba1 Ag1A 48.05(8) . .
Ag1B Ba1 Ag1A 94.201(11) 30_356 .
S2 Ba1 Ag1A 38.92(3) 46_365 .
S2 Ba1 Ag1A 132.75(4) 23_546 .
Ag1B Ba1 Ag1A 18.0(2) . .
Ag1B Ba1 Ag1A 160.0(2) 26_464 .
Ag1A Ba1 Ag1A 171.60(2) 26_464 .
S1 Ba1 Sn1 66.82(6) 1_455 1_566
S1 Ba1 Sn1 123.28(6) 26_564 1_566
S2 Ba1 Sn1 37.07(3) 9_456 1_566
S2 Ba1 Sn1 129.44(4) 36_565 1_566
S2 Ba1 Sn1 152.23(3) 26_464 1_566
S2 Ba1 Sn1 37.06(3) . 1_566
Ag1B Ba1 Sn1 98.004(11) 30_356 1_566
S2 Ba1 Sn1 64.87(3) 46_365 1_566
S2 Ba1 Sn1 103.65(3) 23_546 1_566
Ag1B Ba1 Sn1 87.3(2) . 1_566
Ag1B Ba1 Sn1 91.5(2) 26_464 1_566
Ag1A Ba1 Sn1 109.37(9) 26_464 1_566
Ag1A Ba1 Sn1 69.39(9) . 1_566
S1 Ba1 Sn1 123.28(6) 1_455 26_455
S1 Ba1 Sn1 66.82(6) 26_564 26_455
S2 Ba1 Sn1 129.44(4) 9_456 26_455
S2 Ba1 Sn1 37.07(3) 36_565 26_455
S2 Ba1 Sn1 37.06(3) 26_464 26_455
S2 Ba1 Sn1 152.23(3) . 26_455
Ag1B Ba1 Sn1 98.004(11) 30_356 26_455
S2 Ba1 Sn1 103.65(3) 46_365 26_455
S2 Ba1 Sn1 64.87(3) 23_546 26_455
Ag1B Ba1 Sn1 91.5(2) . 26_455
Ag1B Ba1 Sn1 87.3(2) 26_464 26_455
Ag1A Ba1 Sn1 69.39(9) 26_464 26_455
Ag1A Ba1 Sn1 109.37(9) . 26_455
Sn1 Ba1 Sn1 163.99(2) 1_566 26_455
S1 Ba1 Sn2 112.44(5) 1_455 .
S1 Ba1 Sn2 72.20(4) 26_564 .
S2 Ba1 Sn2 84.80(3) 9_456 .
S2 Ba1 Sn2 90.62(3) 36_565 .
S2 Ba1 Sn2 144.85(3) 26_464 .
S2 Ba1 Sn2 39.18(3) . .
Ag1B Ba1 Sn2 93.915(10) 30_356 .
S2 Ba1 Sn2 38.87(3) 46_365 .
S2 Ba1 Sn2 133.31(4) 23_546 .
Ag1B Ba1 Sn2 28.3(2) . .
Ag1B Ba1 Sn2 150.4(2) 26_464 .
Ag1A Ba1 Sn2 166.89(7) 26_464 .
Ag1A Ba1 Sn2 10.28(9) . .
Sn1 Ba1 Sn2 59.218(6) 1_566 .
Sn1 Ba1 Sn2 119.522(6) 26_455 .
S1 Ba1 Ag1 72.20(4) 1_455 26_464
S1 Ba1 Ag1 112.44(5) 26_564 26_464
S2 Ba1 Ag1 90.62(3) 9_456 26_464
S2 Ba1 Ag1 84.80(3) 36_565 26_464
S2 Ba1 Ag1 39.18(3) 26_464 26_464
S2 Ba1 Ag1 144.85(3) . 26_464
Ag1B Ba1 Ag1 93.915(10) 30_356 26_464
S2 Ba1 Ag1 133.31(4) 46_365 26_464
S2 Ba1 Ag1 38.87(3) 23_546 26_464
Ag1B Ba1 Ag1 150.4(2) . 26_464
Ag1B Ba1 Ag1 28.3(2) 26_464 26_464
Ag1A Ba1 Ag1 10.28(9) 26_464 26_464
Ag1A Ba1 Ag1 166.89(7) . 26_464
Sn1 Ba1 Ag1 119.522(6) 1_566 26_464
Sn1 Ba1 Ag1 59.218(6) 26_455 26_464
Sn2 Ba1 Ag1 172.17(2) . 26_464
S1 Ba1 Sn2 72.20(4) 1_455 26_464
S1 Ba1 Sn2 112.44(5) 26_564 26_464
S2 Ba1 Sn2 90.62(3) 9_456 26_464
S2 Ba1 Sn2 84.80(3) 36_565 26_464
S2 Ba1 Sn2 39.18(3) 26_464 26_464
S2 Ba1 Sn2 144.85(3) . 26_464
Ag1B Ba1 Sn2 93.915(10) 30_356 26_464
S2 Ba1 Sn2 133.31(4) 46_365 26_464
S2 Ba1 Sn2 38.87(3) 23_546 26_464
Ag1B Ba1 Sn2 150.4(2) . 26_464
Ag1B Ba1 Sn2 28.3(2) 26_464 26_464
Ag1A Ba1 Sn2 10.28(9) 26_464 26_464
Ag1A Ba1 Sn2 166.89(7) . 26_464
Sn1 Ba1 Sn2 119.522(6) 1_566 26_464
Sn1 Ba1 Sn2 59.218(6) 26_455 26_464
Sn2 Ba1 Sn2 172.17(2) . 26_464
Ag1 Ba1 Sn2 0.0 26_464 26_464
S1 Ba1 Sr1 123.83(3) 1_455 39_356
S1 Ba1 Sr1 123.83(3) 26_564 39_356
S2 Ba1 Sr1 54.28(3) 9_456 39_356
S2 Ba1 Sr1 54.28(3) 36_565 39_356
S2 Ba1 Sr1 108.15(3) 26_464 39_356
S2 Ba1 Sr1 108.15(3) . 39_356
Ag1B Ba1 Sr1 180.000(1) 30_356 39_356
S2 Ba1 Sr1 47.34(3) 46_365 39_356
S2 Ba1 Sr1 47.34(3) 23_546 39_356
Ag1B Ba1 Sr1 85.626(11) . 39_356
Ag1B Ba1 Sr1 85.627(11) 26_464 39_356
Ag1A Ba1 Sr1 85.799(11) 26_464 39_356
Ag1A Ba1 Sr1 85.799(11) . 39_356
Sn1 Ba1 Sr1 81.996(11) 1_566 39_356
Sn1 Ba1 Sr1 81.996(11) 26_455 39_356
Sn2 Ba1 Sr1 86.085(10) . 39_356
Ag1 Ba1 Sr1 86.085(10) 26_464 39_356
Sn2 Ba1 Sr1 86.085(10) 26_464 39_356
Ag1A Sn2 Ag1A 180.000(9) . 46_365
Ag1A Sn2 Ag1B 0.000(5) . .
Ag1A Sn2 Ag1B 180.000(9) 46_365 .
Ag1A Sn2 Ag1B 180.000(10) . 46_365
Ag1A Sn2 Ag1B 0.000(5) 46_365 46_365
Ag1B Sn2 Ag1B 180.000(7) . 46_365
Ag1A Sn2 S2 108.58(4) . 27_546
Ag1A Sn2 S2 71.42(4) 46_365 27_546
Ag1B Sn2 S2 108.58(4) . 27_546
Ag1B Sn2 S2 71.42(4) 46_365 27_546
Ag1A Sn2 S2 71.42(4) . 24_665
Ag1A Sn2 S2 108.58(4) 46_365 24_665
Ag1B Sn2 S2 71.42(4) . 24_665
Ag1B Sn2 S2 108.58(4) 46_365 24_665
S2 Sn2 S2 95.82(2) 27_546 24_665
Ag1A Sn2 S2 71.42(4) . 46_365
Ag1A Sn2 S2 108.58(4) 46_365 46_365
Ag1B Sn2 S2 71.42(4) . 46_365
Ag1B Sn2 S2 108.58(4) 46_365 46_365
S2 Sn2 S2 95.82(2) 27_546 46_365
S2 Sn2 S2 142.85(8) 24_665 46_365
Ag1A Sn2 S2 108.58(4) . .
Ag1A Sn2 S2 71.42(4) 46_365 .
Ag1B Sn2 S2 108.58(4) . .
Ag1B Sn2 S2 71.42(4) 46_365 .
S2 Sn2 S2 142.85(8) 27_546 .
S2 Sn2 S2 95.82(2) 24_665 .
S2 Sn2 S2 95.82(3) 46_365 .
Ag1A Sn2 Ba1 116.5 . 21_456
Ag1A Sn2 Ba1 63.5 46_365 21_456
Ag1B Sn2 Ba1 116.498(1) . 21_456
Ag1B Sn2 Ba1 63.502(1) 46_365 21_456
S2 Sn2 Ba1 57.88(4) 27_546 21_456
S2 Sn2 Ba1 153.60(4) 24_665 21_456
S2 Sn2 Ba1 52.30(4) 46_365 21_456
S2 Sn2 Ba1 104.32(4) . 21_456
Ag1A Sn2 Ba1 63.502(3) . 27_546
Ag1A Sn2 Ba1 116.498(3) 46_365 27_546
Ag1B Sn2 Ba1 63.502(3) . 27_546
Ag1B Sn2 Ba1 116.498(3) 46_365 27_546
S2 Sn2 Ba1 52.30(4) 27_546 27_546
S2 Sn2 Ba1 57.88(4) 24_665 27_546
S2 Sn2 Ba1 104.32(4) 46_365 27_546
S2 Sn2 Ba1 153.60(4) . 27_546
Ba1 Sn2 Ba1 101.5 21_456 27_546
Ag1A Sn2 Ba1 116.5 . 47_545
Ag1A Sn2 Ba1 63.502(1) 46_365 47_545
Ag1B Sn2 Ba1 116.5 . 47_545
Ag1B Sn2 Ba1 63.502(1) 46_365 47_545
S2 Sn2 Ba1 104.32(4) 27_546 47_545
S2 Sn2 Ba1 52.30(4) 24_665 47_545
S2 Sn2 Ba1 153.60(4) 46_365 47_545
S2 Sn2 Ba1 57.88(4) . 47_545
Ba1 Sn2 Ba1 127.004(1) 21_456 47_545
Ba1 Sn2 Ba1 101.5 27_546 47_545
Ag1A Sn2 Ba1 63.502(3) . .
Ag1A Sn2 Ba1 116.498(3) 46_365 .
Ag1B Sn2 Ba1 63.502(3) . .
Ag1B Sn2 Ba1 116.498(3) 46_365 .
S2 Sn2 Ba1 153.60(4) 27_546 .
S2 Sn2 Ba1 104.32(4) 24_665 .
S2 Sn2 Ba1 57.88(4) 46_365 .
S2 Sn2 Ba1 52.30(4) . .
Ba1 Sn2 Ba1 101.5 21_456 .
Ba1 Sn2 Ba1 127.004(1) 27_546 .
Ba1 Sn2 Ba1 101.5 47_545 .
Sn2 Ag1A Ag1B 180.000(10) . .
Sn2 Ag1A Ag1A 0.000(1) . 46_365
Ag1B Ag1A Ag1A 180.000(5) . 46_365
Sn2 Ag1A S2 91.48(15) . 24_665
Ag1B Ag1A S2 88.52(15) . 24_665
Ag1A Ag1A S2 91.48(15) 46_365 24_665
Sn2 Ag1A S2 91.48(15) . 46_365
Ag1B Ag1A S2 88.52(15) . 46_365
Ag1A Ag1A S2 91.48(15) 46_365 46_365
S2 Ag1A S2 177.0(3) 24_665 46_365
Sn2 Ag1A Ag1B 0.000(4) . 46_365
Ag1B Ag1A Ag1B 180.000(2) . 46_365
Ag1A Ag1A Ag1B 0.000(2) 46_365 46_365
S2 Ag1A Ag1B 91.48(15) 24_665 46_365
S2 Ag1A Ag1B 91.48(15) 46_365 46_365
Sn2 Ag1A S2 57.12(11) . 27_546
Ag1B Ag1A S2 122.88(11) . 27_546
Ag1A Ag1A S2 57.12(11) 46_365 27_546
S2 Ag1A S2 90.80(8) 24_665 27_546
S2 Ag1A S2 90.80(8) 46_365 27_546
Ag1B Ag1A S2 57.12(11) 46_365 27_546
Sn2 Ag1A S2 57.12(11) . .
Ag1B Ag1A S2 122.88(11) . .
Ag1A Ag1A S2 57.12(11) 46_365 .
S2 Ag1A S2 90.80(8) 24_665 .
S2 Ag1A S2 90.80(8) 46_365 .
Ag1B Ag1A S2 57.12(11) 46_365 .
S2 Ag1A S2 114.2(2) 27_546 .
Sn2 Ag1A Sn1 111.56(9) . 14
Ag1B Ag1A Sn1 68.44(9) . 14
Ag1A Ag1A Sn1 111.56(9) 46_365 14
S2 Ag1A Sn1 40.68(6) 24_665 14
S2 Ag1A Sn1 137.68(13) 46_365 14
Ag1B Ag1A Sn1 111.56(9) 46_365 14
S2 Ag1A Sn1 131.48(5) 27_546 14
S2 Ag1A Sn1 74.73(4) . 14
Ag1A Ag1B Sn2 0.000(2) . .
Ag1A Ag1B S2 65.5(3) . 46_365
Sn2 Ag1B S2 65.5(3) . 46_365
Ag1A Ag1B S2 65.5(3) . 24_665
Sn2 Ag1B S2 65.5(3) . 24_665
S2 Ag1B S2 130.9(5) 46_365 24_665
Ag1A Ag1B Ag1A 0.000(3) . 46_365
Sn2 Ag1B Ag1A 0.0 . 46_365
S2 Ag1B Ag1A 65.5(3) 46_365 46_365
S2 Ag1B Ag1A 65.5(3) 24_665 46_365
Ag1A Ag1B S1 120.3(2) . 26_564
Sn2 Ag1B S1 120.3(2) . 26_564
S2 Ag1B S1 118.01(8) 46_365 26_564
S2 Ag1B S1 87.06(9) 24_665 26_564
Ag1A Ag1B S1 120.3(2) 46_365 26_564
Ag1A Ag1B S1 120.3(2) . 4_467
Sn2 Ag1B S1 120.3(2) . 4_467
S2 Ag1B S1 87.06(9) 46_365 4_467
S2 Ag1B S1 118.01(8) 24_665 4_467
Ag1A Ag1B S1 120.3(2) 46_365 4_467
S1 Ag1B S1 119.5(5) 26_564 4_467
Ag1A Ag1B Sr1 180.000(2) . 11_466
Sn2 Ag1B Sr1 180.0 . 11_466
S2 Ag1B Sr1 114.5(3) 46_365 11_466
S2 Ag1B Sr1 114.5(3) 24_665 11_466
Ag1A Ag1B Sr1 180.000(1) 46_365 11_466
S1 Ag1B Sr1 59.7(2) 26_564 11_466
S1 Ag1B Sr1 59.7(2) 4_467 11_466
Ag1A Ag1B Ba1 180.000(2) . 11_466
Sn2 Ag1B Ba1 180.0 . 11_466
S2 Ag1B Ba1 114.5(3) 46_365 11_466
S2 Ag1B Ba1 114.5(3) 24_665 11_466
Ag1A Ag1B Ba1 180.000(1) 46_365 11_466
S1 Ag1B Ba1 59.7(2) 26_564 11_466
S1 Ag1B Ba1 59.7(2) 4_467 11_466
Sr1 Ag1B Ba1 0.0 11_466 11_466
S1 Sn1 S2 111.88(5) 13_444 9_445
S1 Sn1 S2 111.88(5) 13_444 5_454
S2 Sn1 S2 106.96(5) 9_445 5_454
S1 Sn1 S2 111.88(5) 13_444 1_544
S2 Sn1 S2 106.96(5) 9_445 1_544
S2 Sn1 S2 106.96(5) 5_454 1_544
S1 Sn1 Ag1B 59.90(16) 13_444 42_435
S2 Sn1 Ag1B 129.15(16) 9_445 42_435
S2 Sn1 Ag1B 52.09(15) 5_454 42_435
S2 Sn1 Ag1B 122.93(19) 1_544 42_435
S1 Sn1 Ag1B 59.90(16) 13_444 38_543
S2 Sn1 Ag1B 52.09(15) 9_445 38_543
S2 Sn1 Ag1B 122.93(19) 5_454 38_543
S2 Sn1 Ag1B 129.15(16) 1_544 38_543
Ag1B Sn1 Ag1B 97.0(2) 42_435 38_543
S1 Sn1 Ag1B 59.90(16) 13_444 46_354
S2 Sn1 Ag1B 122.93(19) 9_445 46_354
S2 Sn1 Ag1B 129.15(16) 5_454 46_354
S2 Sn1 Ag1B 52.09(15) 1_544 46_354
Ag1B Sn1 Ag1B 97.0(2) 42_435 46_354
Ag1B Sn1 Ag1B 97.0(2) 38_543 46_354
S1 Sn1 Ag1A 73.76(7) 13_444 42_435
S2 Sn1 Ag1A 139.71(6) 9_445 42_435
S2 Sn1 Ag1A 41.86(6) 5_454 42_435
S2 Sn1 Ag1A 107.13(9) 1_544 42_435
Ag1B Sn1 Ag1A 18.9(2) 42_435 42_435
Ag1B Sn1 Ag1A 115.93(9) 38_543 42_435
Ag1B Sn1 Ag1A 95.1(2) 46_354 42_435
S1 Sn1 Ag1A 73.76(7) 13_444 38_543
S2 Sn1 Ag1A 41.86(6) 9_445 38_543
S2 Sn1 Ag1A 107.13(9) 5_454 38_543
S2 Sn1 Ag1A 139.71(6) 1_544 38_543
Ag1B Sn1 Ag1A 95.1(2) 42_435 38_543
Ag1B Sn1 Ag1A 18.9(2) 38_543 38_543
Ag1B Sn1 Ag1A 115.93(9) 46_354 38_543
Ag1A Sn1 Ag1A 112.50(6) 42_435 38_543
S1 Sn1 Ag1A 73.76(7) 13_444 46_354
S2 Sn1 Ag1A 107.13(9) 9_445 46_354
S2 Sn1 Ag1A 139.71(6) 5_454 46_354
S2 Sn1 Ag1A 41.86(6) 1_544 46_354
Ag1B Sn1 Ag1A 115.93(9) 42_435 46_354
Ag1B Sn1 Ag1A 95.1(2) 38_543 46_354
Ag1B Sn1 Ag1A 18.9(2) 46_354 46_354
Ag1A Sn1 Ag1A 112.50(6) 42_435 46_354
Ag1A Sn1 Ag1A 112.50(6) 38_543 46_354
S1 Sn1 Ba1 133.672(10) 13_444 1_544
S2 Sn1 Ba1 52.71(5) 9_445 1_544
S2 Sn1 Ba1 114.44(5) 5_454 1_544
S2 Sn1 Ba1 54.57(4) 1_544 1_544
Ag1B Sn1 Ba1 166.30(18) 42_435 1_544
Ag1B Sn1 Ba1 93.19(2) 38_543 1_544
Ag1B Sn1 Ba1 90.7(2) 46_354 1_544
Ag1A Sn1 Ba1 149.25(9) 42_435 1_544
Ag1A Sn1 Ba1 91.689(13) 38_543 1_544
Ag1A Sn1 Ba1 71.96(9) 46_354 1_544
S1 Sn1 Ba1 133.672(10) 13_444 9_445
S2 Sn1 Ba1 54.57(4) 9_445 9_445
S2 Sn1 Ba1 52.71(5) 5_454 9_445
S2 Sn1 Ba1 114.44(5) 1_544 9_445
Ag1B Sn1 Ba1 93.19(2) 42_435 9_445
Ag1B Sn1 Ba1 90.7(2) 38_543 9_445
Ag1B Sn1 Ba1 166.30(18) 46_354 9_445
Ag1A Sn1 Ba1 91.689(13) 42_435 9_445
Ag1A Sn1 Ba1 71.96(9) 38_543 9_445
Ag1A Sn1 Ba1 149.25(9) 46_354 9_445
Ba1 Sn1 Ba1 77.571(16) 1_544 9_445
Sn1 S1 Ag1B 77.50(14) 37 30_456
Sn1 S1 Ag1B 77.50(14) 37 26_564
Ag1B S1 Ag1B 115.45(10) 30_456 26_564
Sn1 S1 Ag1B 77.50(14) 37 34_645
Ag1B S1 Ag1B 115.45(10) 30_456 34_645
Ag1B S1 Ag1B 115.45(10) 26_564 34_645
Sn1 S1 Ba1 113.15(6) 37 1_655
Ag1B S1 Ba1 64.1(2) 30_456 1_655
Ag1B S1 Ba1 73.36(10) 26_564 1_655
Ag1B S1 Ba1 168.1(2) 34_645 1_655
Sn1 S1 Ba1 113.15(6) 37 5_565
Ag1B S1 Ba1 73.36(10) 30_456 5_565
Ag1B S1 Ba1 168.1(2) 26_564 5_565
Ag1B S1 Ba1 64.1(2) 34_645 5_565
Ba1 S1 Ba1 105.56(6) 1_655 5_565
Sn1 S1 Sr1 113.15(6) 37 9_556
Ag1B S1 Sr1 168.1(2) 30_456 9_556
Ag1B S1 Sr1 64.1(2) 26_564 9_556
Ag1B S1 Sr1 73.36(10) 34_645 9_556
Ba1 S1 Sr1 105.56(6) 1_655 9_556
Ba1 S1 Sr1 105.56(6) 5_565 9_556
Sn1 S1 Ba1 113.15(6) 37 9_556
Ag1B S1 Ba1 168.1(2) 30_456 9_556
Ag1B S1 Ba1 64.1(2) 26_564 9_556
Ag1B S1 Ba1 73.36(10) 34_645 9_556
Ba1 S1 Ba1 105.56(6) 1_655 9_556
Ba1 S1 Ba1 105.56(6) 5_565 9_556
Sr1 S1 Ba1 0.0 9_556 9_556
Sn1 S1 Sr1 113.15(6) 37 5_565
Ag1B S1 Sr1 73.36(10) 30_456 5_565
Ag1B S1 Sr1 168.1(2) 26_564 5_565
Ag1B S1 Sr1 64.1(2) 34_645 5_565
Ba1 S1 Sr1 105.56(6) 1_655 5_565
Ba1 S1 Sr1 0.0 5_565 5_565
Sr1 S1 Sr1 105.56(6) 9_556 5_565
Ba1 S1 Sr1 105.56(6) 9_556 5_565
Sn1 S1 Sr1 113.15(6) 37 1_655
Ag1B S1 Sr1 64.1(2) 30_456 1_655
Ag1B S1 Sr1 73.36(10) 26_564 1_655
Ag1B S1 Sr1 168.1(2) 34_645 1_655
Ba1 S1 Sr1 0.00(2) 1_655 1_655
Ba1 S1 Sr1 105.56(6) 5_565 1_655
Sr1 S1 Sr1 105.56(6) 9_556 1_655
Ba1 S1 Sr1 105.56(6) 9_556 1_655
Sr1 S1 Sr1 105.56(6) 5_565 1_655
Sn1 S1 Ag1A 69.14(6) 37 34_645
Ag1B S1 Ag1A 123.9(2) 30_456 34_645
Ag1B S1 Ag1A 100.00(14) 26_564 34_645
Ag1B S1 Ag1A 15.8(2) 34_645 34_645
Ba1 S1 Ag1A 171.80(5) 1_655 34_645
Ba1 S1 Ag1A 79.92(6) 5_565 34_645
Sr1 S1 Ag1A 66.75(2) 9_556 34_645
Ba1 S1 Ag1A 66.75(2) 9_556 34_645
Sr1 S1 Ag1A 79.92(6) 5_565 34_645
Sr1 S1 Ag1A 171.80(5) 1_655 34_645
Sn1 S1 Ag1A 69.14(6) 37 30_456
Ag1B S1 Ag1A 15.8(2) 30_456 30_456
Ag1B S1 Ag1A 123.9(2) 26_564 30_456
Ag1B S1 Ag1A 100.00(14) 34_645 30_456
Ba1 S1 Ag1A 79.92(6) 1_655 30_456
Ba1 S1 Ag1A 66.75(2) 5_565 30_456
Sr1 S1 Ag1A 171.80(5) 9_556 30_456
Ba1 S1 Ag1A 171.80(5) 9_556 30_456
Sr1 S1 Ag1A 66.75(2) 5_565 30_456
Sr1 S1 Ag1A 79.92(6) 1_655 30_456
Ag1A S1 Ag1A 108.05(6) 34_645 30_456
Sn1 S2 Ag1A 97.46(10) 1_566 46_365
Sn1 S2 Sn2 106.24(7) 1_566 .
Ag1A S2 Sn2 17.10(14) 46_365 .
Sn1 S2 Ag1B 83.37(15) 1_566 46_365
Ag1A S2 Ag1B 26.0(3) 46_365 46_365
Sn2 S2 Ag1B 43.1(3) . 46_365
Sn1 S2 Ag1A 112.74(8) 1_566 .
Ag1A S2 Ag1A 31.4(2) 46_365 .
Sn2 S2 Ag1A 14.30(10) . .
Ag1B S2 Ag1A 57.4(3) 46_365 .
Sn1 S2 Sr1 90.22(6) 1_566 5_465
Ag1A S2 Sr1 153.82(12) 46_365 5_465
Sn2 S2 Sr1 160.76(7) . 5_465
Ag1B S2 Sr1 132.7(2) 46_365 5_465
Ag1A S2 Sr1 156.79(8) . 5_465
Sn1 S2 Ba1 90.22(6) 1_566 5_465
Ag1A S2 Ba1 153.82(12) 46_365 5_465
Sn2 S2 Ba1 160.76(7) . 5_465
Ag1B S2 Ba1 132.7(2) 46_365 5_465
Ag1A S2 Ba1 156.79(8) . 5_465
Sr1 S2 Ba1 0.00(2) 5_465 5_465
Sn1 S2 Ba1 88.38(5) 1_566 .
Ag1A S2 Ba1 103.09(14) 46_365 .
Sn2 S2 Ba1 88.52(5) . .
Ag1B S2 Ba1 124.4(2) 46_365 .
Ag1A S2 Ba1 76.34(9) . .
Sr1 S2 Ba1 102.12(5) 5_465 .
Ba1 S2 Ba1 102.12(5) 5_465 .
Sn1 S2 Sr1 130.86(7) 1_566 47_545
Ag1A S2 Sr1 77.69(6) 46_365 47_545
Sn2 S2 Sr1 83.24(5) . 47_545
Ag1B S2 Sr1 71.34(6) 46_365 47_545
Ag1A S2 Sr1 88.31(6) . 47_545
Sr1 S2 Sr1 78.37(4) 5_465 47_545
Ba1 S2 Sr1 78.37(4) 5_465 47_545
Ba1 S2 Sr1 140.66(6) . 47_545
Sn1 S2 Ba1 130.86(7) 1_566 47_545
Ag1A S2 Ba1 77.69(6) 46_365 47_545
Sn2 S2 Ba1 83.24(5) . 47_545
Ag1B S2 Ba1 71.34(6) 46_365 47_545
Ag1A S2 Ba1 88.31(6) . 47_545
Sr1 S2 Ba1 78.37(4) 5_465 47_545
Ba1 S2 Ba1 78.37(4) 5_465 47_545
Ba1 S2 Ba1 140.66(6) . 47_545
Sr1 S2 Ba1 0.0 47_545 47_545

loop_
_geom_bond_atom_site_label_1
_geom_bond_atom_site_label_2
_geom_bond_distance
_geom_bond_site_symmetry_2
Ba1 S1 3.1319(14) 1_455
Ba1 S1 3.1319(14) 26_564
Ba1 S2 3.1675(19) 9_456
Ba1 S2 3.1675(19) 36_565
Ba1 S2 3.2453(18) 26_464
Ba1 S2 3.2453(18) .
Ba1 Ag1B 3.262(14) 30_356
Ba1 S2 3.4969(19) 46_365
Ba1 S2 3.4969(19) 23_546
Ba1 Ag1B 3.6712(5) .
Ba1 Ag1B 3.6712(5) 26_464
Ba1 Ag1A 3.8214(17) 26_464
Ba1 Ag1A 3.8214(18) .
Ba1 Sn1 3.9814(5) 1_566
Ba1 Sn1 3.9814(5) 26_455
Ba1 Sn2 4.10006(12) .
Ba1 Ag1 4.10006(12) 26_464
Ba1 Sn2 4.10006(12) 26_464
Ba1 Sr1 4.2185(14) 39_356
Sn2 Ag1A 0.762(6) .
Sn2 Ag1A 0.762(6) 46_365
Sn2 Ag1B 1.946(14) .
Sn2 Ag1B 1.946(14) 46_365
Sn2 S2 2.5912(19) 27_546
Sn2 S2 2.5912(19) 24_665
Sn2 S2 2.5912(19) 46_365
Sn2 S2 2.5912(19) .
Sn2 Ba1 4.10006(15) 21_456
Sn2 Ba1 4.10006(13) 27_546
Sn2 Ba1 4.10006(14) 47_545
Ag1A Ag1B 1.184(15) .
Ag1A Ag1A 1.524(12) 46_365
Ag1A S2 2.4570(19) 24_665
Ag1A S2 2.4570(19) 46_365
Ag1A Ag1B 2.709(15) 46_365
Ag1A S2 2.925(4) 27_546
Ag1A S2 2.925(4) .
Ag1A Sn1 3.651(2) 14
Ag1B S2 2.700(6) 46_365
Ag1B S2 2.700(6) 24_665
Ag1B Ag1A 2.709(15) 46_365
Ag1B S1 3.012(7) 26_564
Ag1B S1 3.012(7) 4_467
Ag1B Sr1 3.262(14) 11_466
Ag1B Ba1 3.262(14) 11_466
Sn1 S1 2.356(3) 13_444
Sn1 S2 2.4001(19) 9_445
Sn1 S2 2.4001(19) 5_454
Sn1 S2 2.4001(19) 1_544
Sn1 Ag1B 3.3990(7) 42_435
Sn1 Ag1B 3.3990(7) 38_543
Sn1 Ag1B 3.3990(7) 46_354
Sn1 Ag1A 3.651(2) 42_435
Sn1 Ag1A 3.651(2) 38_543
Sn1 Ag1A 3.651(2) 46_354
Sn1 Ba1 3.9814(5) 1_544
Sn1 Ba1 3.9814(5) 9_445
S1 Sn1 2.357(3) 37
S1 Ag1B 3.012(7) 30_456
S1 Ag1B 3.012(7) 26_564
S1 Ag1B 3.012(7) 34_645
S1 Ba1 3.1320(14) 1_655
S1 Ba1 3.1320(14) 5_565
S1 Sr1 3.1320(14) 9_556
S1 Ba1 3.1320(14) 9_556
S1 Sr1 3.1320(14) 5_565
S1 Sr1 3.1320(14) 1_655
S1 Ag1A 3.751(5) 34_645
S1 Ag1A 3.751(5) 30_456
S2 Sn1 2.4001(19) 1_566
S2 Ag1A 2.4570(19) 46_365
S2 Ag1B 2.700(6) 46_365
S2 Sr1 3.1674(19) 5_465
S2 Ba1 3.1674(19) 5_465
S2 Sr1 3.4969(19) 47_545
S2 Ba1 3.4969(19) 47_545
